data_7114646
loop_
_publ_author_name
'M.C. Chang'
'E. Otten'

_publ_section_title
;
 Synthesis and ligand-based reduction chemistry of boron difluoride
 complexes with redox-active formazanate ligands
;
_journal_name_full Chem.Commun.
_journal_page_first 7431
_journal_paper_doi 10.1039/C4CC03244F
_journal_volume 50
_journal_year 2014
_chemical_formula_sum 'C33.25 H33.47 B Co F2 N4 O0.81'
_chemical_formula_weight 609.81
_chemical_name_systematic
;
 ?
;
_space_group_crystal_system monoclinic
_space_group_IT_number 14
_space_group_name_Hall '-P 2yn'
_space_group_name_H-M_alt 'P 1 21/n 1'
_symmetry_space_group_name_Hall '-P 2yn'
_symmetry_space_group_name_H-M 'P 1 21/n 1'
_atom_sites_solution_hydrogens geom
_audit_creation_method SHELXL-2013
_cell_angle_alpha 90
_cell_angle_beta 97.446(2)
_cell_angle_gamma 90
_cell_formula_units_Z 4
_cell_length_a 12.2031(7)
_cell_length_b 17.4363(9)
_cell_length_c 14.4788(7)
_cell_measurement_temperature 200(2)
_cell_volume 3054.8(3)
_computing_structure_refinement 'SHELXL-2013 (Sheldrick, 2013)'
_diffrn_ambient_temperature 200(2)
_diffrn_measured_fraction_theta_full 0.999
_diffrn_measured_fraction_theta_max 0.998
_diffrn_radiation_type MoK\a
_diffrn_radiation_wavelength 0.71073
_diffrn_reflns_av_R_equivalents 0.0319
_diffrn_reflns_av_unetI/netI 0.0127
_diffrn_reflns_Laue_measured_fraction_full 0.999
_diffrn_reflns_Laue_measured_fraction_max 0.998
_diffrn_reflns_limit_h_max 15
_diffrn_reflns_limit_h_min -15
_diffrn_reflns_limit_k_max 22
_diffrn_reflns_limit_k_min -22
_diffrn_reflns_limit_l_max 17
_diffrn_reflns_limit_l_min -18
_diffrn_reflns_number 105601
_diffrn_reflns_point_group_measured_fraction_full 0.999
_diffrn_reflns_point_group_measured_fraction_max 0.998
_diffrn_reflns_theta_full 25.000
_diffrn_reflns_theta_max 27.164
_diffrn_reflns_theta_min 2.733
_exptl_absorpt_coefficient_mu 0.606
_exptl_crystal_density_diffrn 1.326
_exptl_crystal_F_000 1270
_exptl_crystal_size_max 0.300
_exptl_crystal_size_mid 0.180
_exptl_crystal_size_min 0.060
_refine_diff_density_max 0.962
_refine_diff_density_min -0.511
_refine_diff_density_rms 0.064
_refine_ls_extinction_method none
_refine_ls_goodness_of_fit_ref 1.072
_refine_ls_hydrogen_treatment constr
_refine_ls_matrix_type full
_refine_ls_number_parameters 455
_refine_ls_number_reflns 6775
_refine_ls_number_restraints 1
_refine_ls_restrained_S_all 1.072
_refine_ls_R_factor_all 0.0540
_refine_ls_R_factor_gt 0.0437
_refine_ls_shift/su_max 0.021
_refine_ls_shift/su_mean 0.002
_refine_ls_structure_factor_coef Fsqd
_refine_ls_weighting_details 'w=1/[\s^2^(Fo^2^)+(0.0775P)^2^+1.5759P] where P=(Fo^2^+2Fc^2^)/3'
_refine_ls_weighting_scheme calc
_refine_ls_wR_factor_gt 0.1271
_refine_ls_wR_factor_ref 0.1360
_reflns_Friedel_coverage 0.000
_reflns_number_gt 5657
_reflns_number_total 6775
_reflns_threshold_expression 'I > 2\s(I)'
_cod_data_source_file c4cc03244f2.cif
_cod_data_source_block mo_molan138b_0m
_cod_database_code 7114646
_shelx_space_group_comment
;
The symmetry employed for this shelxl refinement is uniquely defined
by the following loop, which should always be used as a source of
symmetry information in preference to the above space-group names.
They are only intended as comments.
;
_shelx_estimated_absorpt_t_min 0.839
_shelx_estimated_absorpt_t_max 0.965
_shelxl_version_number 2013-4

loop_
_space_group_symop_operation_xyz
'x, y, z'
'-x+1/2, y+1/2, -z+1/2'
'-x, -y, -z'
'x-1/2, -y-1/2, z-1/2'

loop_
_atom_site_label
_atom_site_type_symbol
_atom_site_fract_x
_atom_site_fract_y
_atom_site_fract_z
_atom_site_U_iso_or_equiv
_atom_site_adp_type
_atom_site_occupancy
_atom_site_site_symmetry_order
_atom_site_calc_flag
_atom_site_refinement_flags_posn
_atom_site_refinement_flags_adp
_atom_site_refinement_flags_occupancy
_atom_site_disorder_assembly
_atom_site_disorder_group
Co1_1 Co 0.86073(2) 0.37632(2) 0.38449(2) 0.03621(11) Uani 1 1 d . . . . .
C1_1 C 1.0222(2) 0.36869(19) 0.4381(2) 0.0637(7) Uani 1 1 d . . . . .
H1_1 H 1.0531 0.3736 0.5053 0.076 Uiso 1 1 calc R U . . .
C2_1 C 1.0056(2) 0.42927(17) 0.3723(2) 0.0660(8) Uani 1 1 d . . . . .
H2_1 H 1.0228 0.4847 0.3846 0.079 Uiso 1 1 calc R U . . .
C3_1 C 0.9598(2) 0.39721(18) 0.2866(2) 0.0578(7) Uani 1 1 d . . . . .
H3_1 H 0.9386 0.4261 0.2273 0.069 Uiso 1 1 calc R U . . .
C4_1 C 0.9482(2) 0.31829(16) 0.29855(19) 0.0546(6) Uani 1 1 d . . . . .
H4_1 H 0.9175 0.2810 0.2494 0.066 Uiso 1 1 calc R U . . .
C5_1 C 0.9865(2) 0.30038(16) 0.3915(2) 0.0558(7) Uani 1 1 d . . . . .
H5_1 H 0.9873 0.2481 0.4201 0.067 Uiso 1 1 calc R U . . .
C6_1 C 0.7195(10) 0.4423(8) 0.3578(11) 0.047(3) Uani 0.541(15) 1 d G . P A 1
H6_1 H 0.7104 0.4910 0.3212 0.057 Uiso 0.541(15) 1 calc R U P A 1
C7_1 C 0.6963(11) 0.3686(9) 0.3253(7) 0.050(2) Uani 0.541(15) 1 d . . P A 1
H7_1 H 0.6714 0.3551 0.2588 0.060 Uiso 0.541(15) 1 calc R U P A 1
C8_1 C 0.7157(7) 0.3146(5) 0.3989(8) 0.0507(19) Uani 0.541(15) 1 d . . P A 1
H8_1 H 0.7055 0.2578 0.3941 0.061 Uiso 0.541(15) 1 calc R U P A 1
C9_1 C 0.7536(13) 0.3559(7) 0.4783(10) 0.046(3) Uani 0.541(15) 1 d . . P A 1
H9_1 H 0.7750 0.3327 0.5412 0.055 Uiso 0.541(15) 1 calc R U P A 1
C10_1 C 0.7579(7) 0.4341(6) 0.4592(6) 0.0465(19) Uani 0.541(15) 1 d . . P A 1
H10_1 H 0.7782 0.4764 0.5049 0.056 Uiso 0.541(15) 1 calc R U P A 1
C16_1 C 0.7259(19) 0.4324(14) 0.3515(18) 0.086(8) Uani 0.459(15) 1 d G . P A 2
H16_1 H 0.7086 0.4621 0.2923 0.104 Uiso 0.459(15) 1 calc R U P A 2
C17_1 C 0.7038(11) 0.3539(10) 0.3596(13) 0.062(4) Uani 0.459(15) 1 d . . P A 2
H17_1 H 0.6662 0.3193 0.3102 0.075 Uiso 0.459(15) 1 calc R U P A 2
C18_1 C 0.7417(17) 0.3346(11) 0.4528(14) 0.064(6) Uani 0.459(15) 1 d . . P A 2
H18_1 H 0.7393 0.2831 0.4829 0.077 Uiso 0.459(15) 1 calc R U P A 2
C19_1 C 0.7826(10) 0.4035(12) 0.4947(7) 0.071(4) Uani 0.459(15) 1 d . . P A 2
H19_1 H 0.8195 0.4082 0.5603 0.085 Uiso 0.459(15) 1 calc R U P A 2
C110_1 C 0.7712(9) 0.4627(7) 0.4309(11) 0.066(3) Uani 0.459(15) 1 d . . P A 2
H110_1 H 0.7951 0.5171 0.4420 0.080 Uiso 0.459(15) 1 calc R U P A 2
N3_2 N 0.24281(13) 0.26940(10) 0.64239(11) 0.0316(3) Uani 1 1 d . . . . .
N4_2 N 0.19402(14) 0.31486(9) 0.70149(11) 0.0319(3) Uani 1 1 d . . . . .
N2_2 N 0.07119(13) 0.20438(9) 0.59198(11) 0.0301(3) Uani 1 1 d . . . . .
N1_2 N 0.01663(13) 0.24808(9) 0.64924(11) 0.0314(3) Uani 1 1 d . . . . .
B1_2 B 0.06964(18) 0.31415(13) 0.70897(15) 0.0315(4) Uani 1 1 d . . . . .
F2_2 F 0.02215(11) 0.38455(7) 0.67702(9) 0.0433(3) Uani 1 1 d . . . . .
F1_2 F 0.05176(10) 0.30451(8) 0.80171(8) 0.0427(3) Uani 1 1 d . . . . .
C7_2 C 0.17888(15) 0.21858(11) 0.59251(12) 0.0284(4) Uani 1 1 d . . . . .
C9_2 C 0.17836(16) 0.11829(11) 0.46784(14) 0.0316(4) Uani 1 1 d . . . . .
H9_2 H 0.1002 0.1151 0.4643 0.038 Uiso 1 1 calc R U . . .
C8_2 C 0.23642(15) 0.16991(11) 0.52912(12) 0.0283(4) Uani 1 1 d . . . . .
C12_2 C 0.40497(18) 0.12768(13) 0.47328(17) 0.0418(5) Uani 1 1 d . . . . .
H12_2 H 0.4828 0.1320 0.4751 0.050 Uiso 1 1 calc R U . . .
C15_2 C 0.26720(18) 0.36728(11) 0.75088(13) 0.0342(4) Uani 1 1 d . . . . .
C16_2 C 0.37669(18) 0.37458(12) 0.73287(16) 0.0401(5) Uani 1 1 d . . . . .
H16_2 H 0.4026 0.3444 0.6855 0.048 Uiso 1 1 calc R U . . .
C6_2 C -0.14552(17) 0.17290(12) 0.58545(15) 0.0376(4) Uani 1 1 d . . . . .
H6_2 H -0.1016 0.1447 0.5478 0.045 Uiso 1 1 calc R U . . .
C11_2 C 0.34789(17) 0.07466(11) 0.41404(14) 0.0343(4) Uani 1 1 d . . . . .
C1_2 C -0.09688(16) 0.23019(11) 0.64515(14) 0.0332(4) Uani 1 1 d . . . . .
C10_2 C 0.23388(17) 0.07138(12) 0.41184(14) 0.0351(4) Uani 1 1 d . . . . .
H10_2 H 0.1928 0.0361 0.3710 0.042 Uiso 1 1 calc R U . . .
C5_2 C -0.25746(19) 0.15712(15) 0.58109(17) 0.0466(5) Uani 1 1 d . . . . .
H5_2 H -0.2894 0.1182 0.5402 0.056 Uiso 1 1 calc R U . . .
C13_2 C 0.35052(17) 0.17446(13) 0.52998(15) 0.0403(5) Uani 1 1 d . . . . .
H13_2 H 0.3917 0.2102 0.5701 0.048 Uiso 1 1 calc R U . . .
C17_2 C 0.4477(2) 0.42594(14) 0.78419(19) 0.0511(6) Uani 1 1 d . . . . .
H17_2 H 0.5223 0.4296 0.7721 0.061 Uiso 1 1 calc R U . . .
C18_2 C 0.4122(2) 0.47148(15) 0.85195(18) 0.0573(7) Uani 1 1 d . . . . .
H18_2 H 0.4614 0.5063 0.8867 0.069 Uiso 1 1 calc R U . . .
C4_2 C -0.32348(19) 0.19709(16) 0.63541(18) 0.0509(6) Uani 1 1 d . . . . .
H4_2 H -0.4001 0.1860 0.6320 0.061 Uiso 1 1 calc R U . . .
C2_2 C -0.16410(18) 0.27023(14) 0.70029(16) 0.0440(5) Uani 1 1 d . . . . .
H2_2 H -0.1328 0.3090 0.7416 0.053 Uiso 1 1 calc R U . . .
C20_2 C 0.2309(2) 0.41431(14) 0.81970(16) 0.0475(5) Uani 1 1 d . . . . .
H20_2 H 0.1567 0.4109 0.8327 0.057 Uiso 1 1 calc R U . . .
C3_2 C -0.27557(19) 0.25371(15) 0.69504(18) 0.0512(6) Uani 1 1 d . . . . .
H3_2 H -0.3200 0.2815 0.7327 0.061 Uiso 1 1 calc R U . . .
C14_2 C 0.4085(2) 0.02287(13) 0.35414(17) 0.0450(5) Uani 1 1 d . . . . .
H14A_2 H 0.4352 0.0531 0.3045 0.068 Uiso 1 1 calc R U . . .
H14B_2 H 0.3583 -0.0172 0.3265 0.068 Uiso 1 1 calc R U . . .
H14C_2 H 0.4714 -0.0009 0.3926 0.068 Uiso 1 1 calc R U . . .
C19_2 C 0.3030(3) 0.46549(15) 0.86845(17) 0.0573(7) Uani 1 1 d . . . . .
H19_2 H 0.2772 0.4973 0.9143 0.069 Uiso 1 1 calc R U . . .
O1_3 O 0.2621(2) 0.43148(16) 0.3989(2) 0.0747(10) Uani 0.810(6) 1 d . . P . .
C1_3 C 0.3054(4) 0.3599(2) 0.4315(3) 0.0732(12) Uani 0.810(6) 1 d . . P C .
H1A_3 H 0.2666 0.3175 0.3953 0.088 Uiso 0.810(6) 1 calc R U P . .
H1B_3 H 0.2965 0.3530 0.4980 0.088 Uiso 0.810(6) 1 calc R U P . .
C2_3 C 0.4215(4) 0.3604(3) 0.4195(5) 0.109(2) Uani 0.810(6) 1 d . . P . .
H2A_3 H 0.4436 0.3110 0.3938 0.130 Uiso 0.810(6) 1 calc R U P C .
H2B_3 H 0.4683 0.3701 0.4795 0.130 Uiso 0.810(6) 1 calc R U P . .
C3_3 C 0.4312(5) 0.4236(4) 0.3533(6) 0.140(3) Uani 0.810(6) 1 d . . P C .
H3A_3 H 0.5047 0.4481 0.3664 0.168 Uiso 0.810(6) 1 calc R U P B 5
H3B_3 H 0.4225 0.4037 0.2887 0.168 Uiso 0.810(6) 1 calc R U P B 5
C4_3 C 0.3462(11) 0.4782(7) 0.3638(10) 0.040(3) Uani 0.292(18) 1 d . . P C 5
H4A_3 H 0.3178 0.5021 0.3035 0.048 Uiso 0.292(18) 1 calc R U P C 5
H4B_3 H 0.3733 0.5188 0.4088 0.048 Uiso 0.292(18) 1 calc R U P C 5
C4A_3 C 0.3272(7) 0.4529(10) 0.3329(7) 0.072(3) Uani 0.521(18) 1 d . . P C 6
H4C_3 H 0.2938 0.4342 0.2710 0.087 Uiso 0.521(18) 1 calc R U P C 6
H4D_3 H 0.3311 0.5096 0.3303 0.087 Uiso 0.521(18) 1 calc R U P C 6

loop_
_atom_site_aniso_label
_atom_site_aniso_U_11
_atom_site_aniso_U_22
_atom_site_aniso_U_33
_atom_site_aniso_U_23
_atom_site_aniso_U_13
_atom_site_aniso_U_12
Co1_1 0.04041(18) 0.03235(17) 0.03597(17) 0.00541(10) 0.00530(12) 0.00235(11)
C1_1 0.0441(14) 0.084(2) 0.0594(16) 0.0031(14) -0.0049(12) -0.0003(13)
C2_1 0.0531(15) 0.0501(15) 0.095(2) 0.0030(15) 0.0103(15) -0.0169(12)
C3_1 0.0479(14) 0.0698(17) 0.0584(15) 0.0232(13) 0.0172(12) -0.0026(13)
C4_1 0.0520(14) 0.0591(15) 0.0567(15) -0.0071(12) 0.0220(12) -0.0015(12)
C5_1 0.0478(13) 0.0494(14) 0.0729(17) 0.0174(12) 0.0182(12) 0.0140(11)
C6_1 0.031(4) 0.035(4) 0.075(6) 0.005(4) 0.002(3) 0.009(3)
C7_1 0.041(3) 0.057(5) 0.050(5) -0.006(4) -0.001(4) 0.006(3)
C8_1 0.039(3) 0.040(3) 0.075(5) 0.000(4) 0.015(3) -0.006(3)
C9_1 0.043(5) 0.046(9) 0.050(5) 0.010(5) 0.014(4) 0.000(5)
C10_1 0.054(4) 0.044(5) 0.043(4) -0.007(3) 0.010(3) 0.007(3)
C16_1 0.073(9) 0.104(15) 0.086(11) 0.060(11) 0.025(7) 0.050(8)
C17_1 0.030(4) 0.070(10) 0.085(11) -0.014(9) 0.002(7) -0.009(5)
C18_1 0.050(7) 0.039(8) 0.107(19) 0.009(7) 0.024(10) -0.009(6)
C19_1 0.070(6) 0.101(11) 0.045(5) 0.000(6) 0.017(4) 0.018(7)
C110_1 0.067(5) 0.045(5) 0.089(8) -0.002(5) 0.017(5) 0.013(4)
N3_2 0.0292(8) 0.0355(8) 0.0308(8) -0.0046(6) 0.0066(6) 0.0002(6)
N4_2 0.0342(8) 0.0319(8) 0.0303(8) -0.0048(6) 0.0071(6) -0.0021(7)
N2_2 0.0274(8) 0.0313(8) 0.0325(8) -0.0047(6) 0.0074(6) 0.0029(6)
N1_2 0.0287(8) 0.0331(8) 0.0339(8) -0.0045(6) 0.0095(6) 0.0018(6)
B1_2 0.0331(11) 0.0316(10) 0.0309(10) -0.0031(8) 0.0082(8) 0.0015(8)
F2_2 0.0467(7) 0.0329(6) 0.0505(7) -0.0031(5) 0.0073(6) 0.0083(5)
F1_2 0.0469(7) 0.0512(7) 0.0325(6) -0.0062(5) 0.0148(5) -0.0053(6)
C7_2 0.0276(9) 0.0307(9) 0.0273(9) 0.0007(7) 0.0054(7) 0.0020(7)
C9_2 0.0276(9) 0.0333(10) 0.0341(10) -0.0024(7) 0.0056(7) 0.0027(7)
C8_2 0.0284(9) 0.0296(9) 0.0272(9) 0.0010(7) 0.0049(7) 0.0035(7)
C12_2 0.0276(10) 0.0513(13) 0.0483(12) -0.0088(10) 0.0118(9) 0.0017(9)
C15_2 0.0416(11) 0.0312(10) 0.0287(9) 0.0010(7) 0.0005(8) -0.0042(8)
C16_2 0.0378(11) 0.0355(11) 0.0449(12) 0.0008(9) -0.0030(9) -0.0010(8)
C6_2 0.0323(10) 0.0386(10) 0.0435(11) -0.0020(9) 0.0111(8) -0.0014(8)
C11_2 0.0376(10) 0.0324(10) 0.0353(10) 0.0032(8) 0.0144(8) 0.0059(8)
C1_2 0.0285(9) 0.0351(10) 0.0373(10) 0.0012(8) 0.0093(8) 0.0011(7)
C10_2 0.0367(10) 0.0332(10) 0.0362(10) -0.0049(8) 0.0077(8) 0.0005(8)
C5_2 0.0361(11) 0.0516(13) 0.0534(13) -0.0022(11) 0.0107(10) -0.0091(10)
C13_2 0.0297(10) 0.0485(12) 0.0434(11) -0.0133(10) 0.0065(8) -0.0010(9)
C17_2 0.0415(12) 0.0441(12) 0.0625(15) 0.0011(11) -0.0130(11) -0.0068(10)
C18_2 0.0687(17) 0.0444(13) 0.0519(14) -0.0028(11) -0.0182(12) -0.0134(12)
C4_2 0.0303(11) 0.0642(15) 0.0607(15) 0.0023(12) 0.0150(10) -0.0062(10)
C2_2 0.0365(11) 0.0488(12) 0.0491(12) -0.0084(10) 0.0149(9) 0.0004(9)
C20_2 0.0611(15) 0.0432(12) 0.0396(12) -0.0092(9) 0.0112(10) -0.0102(11)
C3_2 0.0368(12) 0.0605(15) 0.0605(14) -0.0032(12) 0.0227(10) 0.0044(10)
C14_2 0.0477(12) 0.0395(11) 0.0530(13) -0.0046(10) 0.0254(10) 0.0040(9)
C19_2 0.084(2) 0.0469(14) 0.0402(12) -0.0116(10) 0.0041(12) -0.0122(13)
O1_3 0.0614(16) 0.0683(17) 0.101(2) 0.0042(15) 0.0373(15) 0.0050(12)
C1_3 0.071(3) 0.069(2) 0.083(3) 0.013(2) 0.023(2) 0.0002(19)
C2_3 0.068(3) 0.095(3) 0.171(6) 0.060(4) 0.045(3) 0.021(2)
C3_3 0.088(4) 0.142(6) 0.204(7) 0.079(5) 0.070(4) 0.013(4)
C4_3 0.037(5) 0.056(6) 0.028(6) -0.007(4) 0.003(4) 0.001(4)
C4A_3 0.045(4) 0.135(10) 0.038(4) 0.030(5) 0.006(3) 0.012(5)

loop_
_atom_type_symbol
_atom_type_description
_atom_type_scat_dispersion_real
_atom_type_scat_dispersion_imag
_atom_type_scat_source
C C 0.0033 0.0016 'International Tables Vol C Tables 4.2.6.8 and 6.1.1.4'
H H 0.0000 0.0000 'International Tables Vol C Tables 4.2.6.8 and 6.1.1.4'
B B 0.0013 0.0007 'International Tables Vol C Tables 4.2.6.8 and 6.1.1.4'
N N 0.0061 0.0033 'International Tables Vol C Tables 4.2.6.8 and 6.1.1.4'
O O 0.0106 0.0060 'International Tables Vol C Tables 4.2.6.8 and 6.1.1.4'
F F 0.0171 0.0103 'International Tables Vol C Tables 4.2.6.8 and 6.1.1.4'
Co Co 0.3494 0.9721 'International Tables Vol C Tables 4.2.6.8 and 6.1.1.4'

loop_
_geom_angle_atom_site_label_1
_geom_angle_atom_site_label_2
_geom_angle_atom_site_label_3
_geom_angle
C16_1 Co1_1 C17_1 42.6(8)
C16_1 Co1_1 C18_1 69.8(8)
C17_1 Co1_1 C18_1 41.9(6)
C16_1 Co1_1 C3_1 107.8(6)
C17_1 Co1_1 C3_1 125.0(5)
C18_1 Co1_1 C3_1 163.1(6)
C16_1 Co1_1 C4_1 127.4(8)
C17_1 Co1_1 C4_1 111.9(5)
C18_1 Co1_1 C4_1 126.9(6)
C3_1 Co1_1 C4_1 40.59(12)
C16_1 Co1_1 C19_1 66.4(7)
C17_1 Co1_1 C19_1 68.8(6)
C18_1 Co1_1 C19_1 41.1(5)
C3_1 Co1_1 C19_1 154.6(6)
C4_1 Co1_1 C19_1 161.6(5)
C16_1 Co1_1 C5_1 165.3(9)
C17_1 Co1_1 C5_1 127.0(5)
C18_1 Co1_1 C5_1 109.5(6)
C3_1 Co1_1 C5_1 68.42(11)
C4_1 Co1_1 C5_1 40.66(11)
C19_1 Co1_1 C5_1 123.2(4)
C16_1 Co1_1 C2_1 118.5(7)
C17_1 Co1_1 C2_1 158.1(6)
C18_1 Co1_1 C2_1 155.5(6)
C3_1 Co1_1 C2_1 40.88(13)
C4_1 Co1_1 C2_1 68.65(12)
C19_1 Co1_1 C2_1 118.0(6)
C5_1 Co1_1 C2_1 68.69(12)
C16_1 Co1_1 C110_1 39.0(8)
C17_1 Co1_1 C110_1 69.5(6)
C18_1 Co1_1 C110_1 69.4(6)
C3_1 Co1_1 C110_1 119.9(5)
C4_1 Co1_1 C110_1 158.5(5)
C19_1 Co1_1 C110_1 39.9(4)
C5_1 Co1_1 C110_1 155.5(4)
C2_1 Co1_1 C110_1 101.8(4)
C16_1 Co1_1 C1_1 152.6(9)
C17_1 Co1_1 C1_1 160.8(5)
C18_1 Co1_1 C1_1 121.3(6)
C3_1 Co1_1 C1_1 68.84(12)
C4_1 Co1_1 C1_1 68.71(12)
C19_1 Co1_1 C1_1 104.3(4)
C5_1 Co1_1 C1_1 40.80(12)
C2_1 Co1_1 C1_1 41.06(12)
C110_1 Co1_1 C1_1 117.5(4)
C3_1 Co1_1 C10_1 139.1(3)
C4_1 Co1_1 C10_1 173.4(3)
C5_1 Co1_1 C10_1 144.9(3)
C2_1 Co1_1 C10_1 115.4(3)
C1_1 Co1_1 C10_1 117.8(3)
C3_1 Co1_1 C9_1 177.0(4)
C4_1 Co1_1 C9_1 139.7(4)
C5_1 Co1_1 C9_1 113.7(4)
C2_1 Co1_1 C9_1 141.5(4)
C1_1 Co1_1 C9_1 114.2(4)
C10_1 Co1_1 C9_1 40.1(4)
C5_1 C1_1 C2_1 107.4(3)
C5_1 C1_1 Co1_1 69.33(15)
C2_1 C1_1 Co1_1 69.32(16)
C5_1 C1_1 H1_1 126.3
C2_1 C1_1 H1_1 126.3
Co1_1 C1_1 H1_1 126.3
C3_1 C2_1 C1_1 107.6(3)
C3_1 C2_1 Co1_1 69.16(15)
C1_1 C2_1 Co1_1 69.62(16)
C3_1 C2_1 H2_1 126.2
C1_1 C2_1 H2_1 126.2
Co1_1 C2_1 H2_1 126.2
C4_1 C3_1 C2_1 108.4(2)
C4_1 C3_1 Co1_1 69.78(14)
C2_1 C3_1 Co1_1 69.96(16)
C4_1 C3_1 H3_1 125.8
C2_1 C3_1 H3_1 125.8
Co1_1 C3_1 H3_1 125.8
C3_1 C4_1 C5_1 108.2(3)
C3_1 C4_1 Co1_1 69.63(15)
C5_1 C4_1 Co1_1 69.88(15)
C3_1 C4_1 H4_1 125.9
C5_1 C4_1 H4_1 125.9
Co1_1 C4_1 H4_1 125.9
C4_1 C5_1 C1_1 108.4(2)
C4_1 C5_1 Co1_1 69.46(15)
C1_1 C5_1 Co1_1 69.88(16)
C4_1 C5_1 H5_1 125.8
C1_1 C5_1 H5_1 125.8
Co1_1 C5_1 H5_1 125.8
C7_1 C6_1 C10_1 105.7(11)
C7_1 C6_1 Co1_1 71.1(8)
C10_1 C6_1 Co1_1 67.3(6)
C7_1 C6_1 H6_1 127.2
C10_1 C6_1 H6_1 127.2
Co1_1 C6_1 H6_1 127.2
C6_1 C7_1 C8_1 110.7(11)
C6_1 C7_1 Co1_1 69.9(8)
C8_1 C7_1 Co1_1 71.1(6)
C6_1 C7_1 H7_1 124.6
C8_1 C7_1 H7_1 124.6
Co1_1 C7_1 H7_1 124.6
C9_1 C8_1 C7_1 106.5(10)
C9_1 C8_1 Co1_1 67.7(8)
C7_1 C8_1 Co1_1 69.3(7)
C9_1 C8_1 H8_1 126.8
C7_1 C8_1 H8_1 126.8
Co1_1 C8_1 H8_1 126.8
C8_1 C9_1 C10_1 111.2(11)
C8_1 C9_1 Co1_1 73.2(8)
C10_1 C9_1 Co1_1 69.7(6)
C8_1 C9_1 H9_1 124.4
C10_1 C9_1 H9_1 124.4
Co1_1 C9_1 H9_1 124.4
C9_1 C10_1 C6_1 106.0(9)
C9_1 C10_1 Co1_1 70.2(6)
C6_1 C10_1 Co1_1 70.1(6)
C9_1 C10_1 H10_1 127.0
C6_1 C10_1 H10_1 127.0
Co1_1 C10_1 H10_1 127.0
C110_1 C16_1 C17_1 112.4(15)
C110_1 C16_1 Co1_1 74.9(11)
C17_1 C16_1 Co1_1 69.6(10)
C110_1 C16_1 H16_1 123.8
C17_1 C16_1 H16_1 123.8
Co1_1 C16_1 H16_1 123.8
C16_1 C17_1 C18_1 105.7(15)
C16_1 C17_1 Co1_1 67.9(11)
C18_1 C17_1 Co1_1 71.2(9)
C16_1 C17_1 H17_1 127.1
C18_1 C17_1 H17_1 127.1
Co1_1 C17_1 H17_1 127.1
C19_1 C18_1 C17_1 105.2(14)
C19_1 C18_1 Co1_1 70.3(8)
C17_1 C18_1 Co1_1 67.0(9)
C19_1 C18_1 H18_1 127.4
C17_1 C18_1 H18_1 127.4
Co1_1 C18_1 H18_1 127.4
C110_1 C19_1 C18_1 110.5(14)
C110_1 C19_1 Co1_1 70.3(6)
C18_1 C19_1 Co1_1 68.7(9)
C110_1 C19_1 H19_1 124.7
C18_1 C19_1 H19_1 124.7
Co1_1 C19_1 H19_1 124.7
C16_1 C110_1 C19_1 106.1(13)
C16_1 C110_1 Co1_1 66.2(10)
C19_1 C110_1 Co1_1 69.8(6)
C16_1 C110_1 H110_1 126.9
C19_1 C110_1 H110_1 126.9
Co1_1 C110_1 H110_1 126.9
C7_2 N3_2 N4_2 117.16(15)
N3_2 N4_2 C15_2 113.45(16)
N3_2 N4_2 B1_2 123.87(15)
C15_2 N4_2 B1_2 122.52(16)
C7_2 N2_2 N1_2 116.80(15)
N2_2 N1_2 C1_2 113.88(15)
N2_2 N1_2 B1_2 124.08(15)
C1_2 N1_2 B1_2 121.95(15)
F1_2 B1_2 F2_2 108.14(16)
F1_2 B1_2 N1_2 110.15(16)
F2_2 B1_2 N1_2 110.11(16)
F1_2 B1_2 N4_2 110.33(17)
F2_2 B1_2 N4_2 109.75(16)
N1_2 B1_2 N4_2 108.36(15)
N3_2 C7_2 N2_2 129.32(17)
N3_2 C7_2 C8_2 115.06(16)
N2_2 C7_2 C8_2 115.61(16)
C10_2 C9_2 C8_2 120.44(18)
C10_2 C9_2 H9_2 119.8
C8_2 C9_2 H9_2 119.8
C9_2 C8_2 C13_2 117.92(17)
C9_2 C8_2 C7_2 121.28(16)
C13_2 C8_2 C7_2 120.80(17)
C11_2 C12_2 C13_2 121.20(19)
C11_2 C12_2 H12_2 119.4
C13_2 C12_2 H12_2 119.4
C16_2 C15_2 C20_2 118.35(19)
C16_2 C15_2 N4_2 121.52(18)
C20_2 C15_2 N4_2 120.1(2)
C17_2 C16_2 C15_2 120.2(2)
C17_2 C16_2 H16_2 119.9
C15_2 C16_2 H16_2 119.9
C5_2 C6_2 C1_2 120.4(2)
C5_2 C6_2 H6_2 119.8
C1_2 C6_2 H6_2 119.8
C12_2 C11_2 C10_2 117.59(18)
C12_2 C11_2 C14_2 120.66(19)
C10_2 C11_2 C14_2 121.75(19)
C6_2 C1_2 C2_2 118.27(18)
C6_2 C1_2 N1_2 121.16(17)
C2_2 C1_2 N1_2 120.56(18)
C9_2 C10_2 C11_2 121.72(19)
C9_2 C10_2 H10_2 119.1
C11_2 C10_2 H10_2 119.1
C4_2 C5_2 C6_2 121.1(2)
C4_2 C5_2 H5_2 119.5
C6_2 C5_2 H5_2 119.5
C12_2 C13_2 C8_2 121.09(19)
C12_2 C13_2 H13_2 119.5
C8_2 C13_2 H13_2 119.5
C18_2 C17_2 C16_2 121.3(2)
C18_2 C17_2 H17_2 119.3
C16_2 C17_2 H17_2 119.3
C17_2 C18_2 C19_2 118.5(2)
C17_2 C18_2 H18_2 120.7
C19_2 C18_2 H18_2 120.7
C5_2 C4_2 C3_2 118.8(2)
C5_2 C4_2 H4_2 120.6
C3_2 C4_2 H4_2 120.6
C3_2 C2_2 C1_2 120.6(2)
C3_2 C2_2 H2_2 119.7
C1_2 C2_2 H2_2 119.7
C19_2 C20_2 C15_2 120.1(2)
C19_2 C20_2 H20_2 120.0
C15_2 C20_2 H20_2 120.0
C2_2 C3_2 C4_2 120.9(2)
C2_2 C3_2 H3_2 119.5
C4_2 C3_2 H3_2 119.5
C11_2 C14_2 H14A_2 109.5
C11_2 C14_2 H14B_2 109.5
H14A_2 C14_2 H14B_2 109.5
C11_2 C14_2 H14C_2 109.5
H14A_2 C14_2 H14C_2 109.5
H14B_2 C14_2 H14C_2 109.5
C20_2 C19_2 C18_2 121.5(2)
C20_2 C19_2 H19_2 119.3
C18_2 C19_2 H19_2 119.3
C4A_3 O1_3 C1_3 104.4(6)
C1_3 O1_3 C4_3 111.2(6)
O1_3 C1_3 C2_3 106.4(3)
O1_3 C1_3 H1A_3 110.4
C2_3 C1_3 H1A_3 110.4
O1_3 C1_3 H1B_3 110.4
C2_3 C1_3 H1B_3 110.4
H1A_3 C1_3 H1B_3 108.6
C1_3 C2_3 C3_3 104.1(4)
C1_3 C2_3 H2A_3 110.9
C3_3 C2_3 H2A_3 110.9
C1_3 C2_3 H2B_3 110.9
C3_3 C2_3 H2B_3 110.9
H2A_3 C2_3 H2B_3 108.9
C4A_3 C3_3 C2_3 105.7(6)
C4_3 C3_3 C2_3 107.9(7)
C4_3 C3_3 H3A_3 110.1
C2_3 C3_3 H3A_3 110.1
C4_3 C3_3 H3B_3 110.1
C2_3 C3_3 H3B_3 110.1
H3A_3 C3_3 H3B_3 108.4
C3_3 C4_3 O1_3 102.7(8)
C3_3 C4_3 H4A_3 111.2
O1_3 C4_3 H4A_3 111.2
C3_3 C4_3 H4B_3 111.2
O1_3 C4_3 H4B_3 111.2
H4A_3 C4_3 H4B_3 109.1
C3_3 C4A_3 O1_3 110.7(6)
C3_3 C4A_3 H4C_3 109.5
O1_3 C4A_3 H4C_3 109.5
C3_3 C4A_3 H4D_3 109.5
O1_3 C4A_3 H4D_3 109.5
H4C_3 C4A_3 H4D_3 108.1

loop_
_geom_bond_atom_site_label_1
_geom_bond_atom_site_label_2
_geom_bond_distance
Co1_1 C16_1 1.92(2)
Co1_1 C17_1 1.942(13)
Co1_1 C18_1 1.997(19)
Co1_1 C3_1 2.012(2)
Co1_1 C4_1 2.014(2)
Co1_1 C19_1 2.018(8)
Co1_1 C5_1 2.019(2)
Co1_1 C2_1 2.023(3)
Co1_1 C110_1 2.026(9)
Co1_1 C1_1 2.027(3)
Co1_1 C10_1 2.028(6)
Co1_1 C9_1 2.035(14)
C1_1 C5_1 1.410(4)
C1_1 C2_1 1.420(4)
C1_1 H1_1 1.0000
C2_1 C3_1 1.409(4)
C2_1 H2_1 1.0000
C3_1 C4_1 1.396(4)
C3_1 H3_1 1.0000
C4_1 C5_1 1.401(4)
C4_1 H4_1 1.0000
C5_1 H5_1 1.0000
C6_1 C7_1 1.39(2)
C6_1 C10_1 1.49(2)
C6_1 H6_1 1.0000
C7_1 C8_1 1.418(11)
C7_1 H7_1 1.0000
C8_1 C9_1 1.385(12)
C8_1 H8_1 1.0000
C9_1 C10_1 1.394(13)
C9_1 H9_1 1.0000
C10_1 H10_1 1.0000
C16_1 C110_1 1.32(3)
C16_1 C17_1 1.40(3)
C16_1 H16_1 1.0000
C17_1 C18_1 1.41(2)
C17_1 H17_1 1.0000
C18_1 C19_1 1.408(16)
C18_1 H18_1 1.0000
C19_1 C110_1 1.380(13)
C19_1 H19_1 1.0000
C110_1 H110_1 1.0000
N3_2 C7_2 1.330(2)
N3_2 N4_2 1.359(2)
N4_2 C15_2 1.407(2)
N4_2 B1_2 1.536(3)
N2_2 C7_2 1.336(2)
N2_2 N1_2 1.362(2)
N1_2 C1_2 1.414(2)
N1_2 B1_2 1.533(3)
B1_2 F1_2 1.398(2)
B1_2 F2_2 1.410(3)
C7_2 C8_2 1.491(2)
C9_2 C10_2 1.388(3)
C9_2 C8_2 1.391(3)
C9_2 H9_2 0.9500
C8_2 C13_2 1.393(3)
C12_2 C11_2 1.386(3)
C12_2 C13_2 1.386(3)
C12_2 H12_2 0.9500
C15_2 C16_2 1.400(3)
C15_2 C20_2 1.406(3)
C16_2 C17_2 1.393(3)
C16_2 H16_2 0.9500
C6_2 C5_2 1.387(3)
C6_2 C1_2 1.401(3)
C6_2 H6_2 0.9500
C11_2 C10_2 1.389(3)
C11_2 C14_2 1.510(3)
C1_2 C2_2 1.403(3)
C10_2 H10_2 0.9500
C5_2 C4_2 1.385(3)
C5_2 H5_2 0.9500
C13_2 H13_2 0.9500
C17_2 C18_2 1.375(4)
C17_2 H17_2 0.9500
C18_2 C19_2 1.389(4)
C18_2 H18_2 0.9500
C4_2 C3_2 1.390(4)
C4_2 H4_2 0.9500
C2_2 C3_2 1.383(3)
C2_2 H2_2 0.9500
C20_2 C19_2 1.381(3)
C20_2 H20_2 0.9500
C3_2 H3_2 0.9500
C14_2 H14A_2 0.9800
C14_2 H14B_2 0.9800
C14_2 H14C_2 0.9800
C19_2 H19_2 0.9500
O1_3 C4A_3 1.371(8)
O1_3 C1_3 1.413(5)
O1_3 C4_3 1.452(13)
C1_3 C2_3 1.450(6)
C1_3 H1A_3 0.9900
C1_3 H1B_3 0.9900
C2_3 C3_3 1.476(7)
C2_3 H2A_3 0.9900
C2_3 H2B_3 0.9900
C3_3 C4A_3 1.364(10)
C3_3 C4_3 1.430(14)
C3_3 H3A_3 0.9900
C3_3 H3B_3 0.9900
C4_3 H4A_3 0.9900
C4_3 H4B_3 0.9900
C4A_3 H4C_3 0.9900
C4A_3 H4D_3 0.9900
